data_7206834
loop_
_publ_author_name
'Wu, Hua'
'Ma, Jian-Fang'
'Liu, Ying-Ying'
'Yang, Jin'
'Liu, Hai-Yan'

_publ_section_title
;
 Diverse topologies of six coordination polymers constructed from a
 tris(4-imidazolylphenyl)amine ligand and different carboxylates
;
_journal_issue 23
_journal_name_full CrystEngComm
_journal_page_first 7121
_journal_paper_doi 10.1039/c1ce05889d
_journal_volume 13
_journal_year 2011
_chemical_formula_moiety 'C35 H25 N7 O4 Zn, H2 O '
_chemical_formula_sum 'C35 H27 N7 O5 Zn'
_chemical_formula_weight 691.01
_chemical_name_systematic
;
?
;
_space_group_IT_number 14
_symmetry_cell_setting monoclinic
_symmetry_space_group_name_Hall '-P 2ybc'
_symmetry_space_group_name_H-M 'P 1 21/c 1'
_atom_sites_solution_hydrogens geom
_atom_sites_solution_primary direct
_atom_sites_solution_secondary difmap
_audit_creation_method SHELXL-97
_cell_angle_alpha 90.00
_cell_angle_beta 95.6190(10)
_cell_angle_gamma 90.00
_cell_formula_units_Z 4
_cell_length_a 10.17650(10)
_cell_length_b 16.0472(2)
_cell_length_c 20.1566(2)
_cell_measurement_reflns_used 5715
_cell_measurement_temperature 293(2)
_cell_measurement_theta_max 67.2
_cell_measurement_theta_min 4.4
_cell_volume 3275.84(6)
_computing_cell_refinement CrysAlis
_computing_data_collection 'CrysAlis (Oxford Diffraction, 2006)'
_computing_data_reduction CrysAlis
_computing_structure_refinement 'SHELXL-97 (Sheldrick, 2008)'
_computing_structure_solution 'SHELXS-97 (Sheldrick, 1997)'
_diffrn_ambient_temperature 293(2)
_diffrn_detector_area_resol_mean 10.0
_diffrn_measured_fraction_theta_full 0.975
_diffrn_measured_fraction_theta_max 0.975
_diffrn_measurement_device_type 'Oxford Diffraction Gemini R Ultra'
_diffrn_measurement_method '\w scan'
_diffrn_radiation_monochromator graphite
_diffrn_radiation_source 'fine-focus sealed tube'
_diffrn_radiation_type CuK\a
_diffrn_radiation_wavelength 1.54184
_diffrn_reflns_av_R_equivalents 0.0320
_diffrn_reflns_av_sigmaI/netI 0.0286
_diffrn_reflns_limit_h_max 12
_diffrn_reflns_limit_h_min -10
_diffrn_reflns_limit_k_max 18
_diffrn_reflns_limit_k_min -19
_diffrn_reflns_limit_l_max 21
_diffrn_reflns_limit_l_min -23
_diffrn_reflns_number 17945
_diffrn_reflns_theta_full 67.21
_diffrn_reflns_theta_max 67.21
_diffrn_reflns_theta_min 4.41
_exptl_absorpt_coefficient_mu 1.488
_exptl_absorpt_correction_T_max 0.815
_exptl_absorpt_correction_T_min 0.799
_exptl_absorpt_correction_type multi-scan
_exptl_absorpt_process_details
;
CrysAlis (Oxford Diffraction, 2006)
;
_exptl_crystal_colour colorless
_exptl_crystal_density_diffrn 1.401
_exptl_crystal_density_method 'not measured'
_exptl_crystal_description block
_exptl_crystal_F_000 1424
_exptl_crystal_size_max 0.18
_exptl_crystal_size_mid 0.18
_exptl_crystal_size_min 0.14
_refine_diff_density_max 0.910
_refine_diff_density_min -0.287
_refine_diff_density_rms 0.067
_refine_ls_extinction_method none
_refine_ls_goodness_of_fit_ref 0.921
_refine_ls_hydrogen_treatment constr
_refine_ls_matrix_type full
_refine_ls_number_parameters 442
_refine_ls_number_reflns 5715
_refine_ls_number_restraints 0
_refine_ls_restrained_S_all 0.921
_refine_ls_R_factor_all 0.0634
_refine_ls_R_factor_gt 0.0472
_refine_ls_shift/su_max 0.004
_refine_ls_shift/su_mean 0.000
_refine_ls_structure_factor_coef Fsqd
_refine_ls_weighting_details 'calc w=1/[\s^2^(Fo^2^)+(0.1219P)^2^+0.0000P] where P=(Fo^2^+2Fc^2^)/3'
_refine_ls_weighting_scheme calc
_refine_ls_wR_factor_gt 0.1346
_refine_ls_wR_factor_ref 0.1505
_reflns_number_gt 4374
_reflns_number_total 5715
_reflns_threshold_expression >2\s(I)
_cod_data_source_file c1ce05889d.txt
_cod_data_source_block 1
_cod_original_sg_symbol_Hall '-P 2ybc '
_cod_original_sg_symbol_H-M 'P 21/c '
_cod_database_code 7206834

loop_
_symmetry_equiv_pos_as_xyz
'x, y, z'
'-x, y+1/2, -z+1/2'
'-x, -y, -z'
'x, -y-1/2, z-1/2'

loop_
_atom_site_label
_atom_site_type_symbol
_atom_site_fract_x
_atom_site_fract_y
_atom_site_fract_z
_atom_site_U_iso_or_equiv
_atom_site_adp_type
_atom_site_occupancy
_atom_site_symmetry_multiplicity
_atom_site_calc_flag
_atom_site_refinement_flags
Zn1 Zn 0.39457(3) 0.15471(2) 0.055533(19) 0.04934(16) Uani 1 1 d .
C1 C 0.8937(3) 0.19902(18) 0.07030(14) 0.0465(6) Uani 1 1 d .
H1 H 0.8877 0.1584 0.0372 0.056 Uiso 1 1 calc R
C2 C 1.0174(2) 0.22821(17) 0.09555(14) 0.0464(6) Uani 1 1 d .
C3 C 1.0250(3) 0.28882(18) 0.14470(15) 0.0521(6) Uani 1 1 d .
H3 H 1.1071 0.3087 0.1621 0.063 Uiso 1 1 calc R
C4 C 0.9122(3) 0.3199(2) 0.16793(17) 0.0606(8) Uani 1 1 d .
H4 H 0.9186 0.3605 0.2010 0.073 Uiso 1 1 calc R
C5 C 0.7892(3) 0.29120(18) 0.14254(16) 0.0561(7) Uani 1 1 d .
H5 H 0.7131 0.3129 0.1580 0.067 Uiso 1 1 calc R
C6 C 0.7801(3) 0.22937(17) 0.09354(14) 0.0458(6) Uani 1 1 d .
C7 C 0.6500(3) 0.18965(18) 0.06987(15) 0.0490(6) Uani 1 1 d .
C8 C 1.1385(3) 0.1910(2) 0.07098(18) 0.0599(8) Uani 1 1 d .
C9 C 0.1335(3) -0.20427(18) -0.33837(15) 0.0543(7) Uani 1 1 d .
C10 C 0.2646(3) -0.2123(2) -0.31238(18) 0.0646(8) Uani 1 1 d .
H10 H 0.3094 -0.1663 -0.2934 0.078 Uiso 1 1 calc R
C11 C 0.3289(3) -0.2876(2) -0.31443(19) 0.0653(8) Uani 1 1 d .
H9 H 0.4165 -0.2924 -0.2968 0.078 Uiso 1 1 calc R
C12 C 0.2634(3) -0.35580(18) -0.34262(16) 0.0581(7) Uani 1 1 d .
C13 C 0.1337(3) -0.34927(19) -0.36806(18) 0.0620(8) Uani 1 1 d .
H13 H 0.0892 -0.3956 -0.3867 0.074 Uiso 1 1 calc R
C14 C 0.0695(3) -0.2737(2) -0.36584(17) 0.0629(8) Uani 1 1 d .
H12 H -0.0183 -0.2695 -0.3832 0.075 Uiso 1 1 calc R
C15 C 0.3232(3) -0.4842(2) -0.39988(16) 0.0617(8) Uani 1 1 d .
H16 H 0.2727 -0.4730 -0.4399 0.074 Uiso 1 1 calc R
C16 C 0.4542(4) -0.5431(2) -0.3255(2) 0.0762(10) Uani 1 1 d .
H17 H 0.5123 -0.5814 -0.3040 0.091 Uiso 1 1 calc R
C17 C 0.4160(4) -0.4711(2) -0.2986(2) 0.0825(11) Uani 1 1 d .
H15 H 0.4419 -0.4510 -0.2560 0.099 Uiso 1 1 calc R
C18 C 0.1171(3) -0.06778(18) -0.28633(14) 0.0549(7) Uani 1 1 d .
C19 C 0.1034(4) -0.0827(2) -0.21996(16) 0.0703(9) Uani 1 1 d .
H19 H 0.0603 -0.1305 -0.2075 0.084 Uiso 1 1 calc R
C20 C 0.1539(4) -0.0266(2) -0.17187(16) 0.0673(9) Uani 1 1 d .
H20 H 0.1431 -0.0360 -0.1272 0.081 Uiso 1 1 calc R
C21 C 0.2199(3) 0.04291(17) -0.19038(14) 0.0506(6) Uani 1 1 d .
C22 C 0.2344(3) 0.05880(19) -0.25625(14) 0.0550(7) Uani 1 1 d .
H22 H 0.2789 0.1062 -0.2684 0.066 Uiso 1 1 calc R
C23 C 0.1816(3) 0.0032(2) -0.30427(15) 0.0575(7) Uani 1 1 d .
H23 H 0.1897 0.0137 -0.3490 0.069 Uiso 1 1 calc R
C24 C 0.2934(5) 0.1843(2) -0.14644(18) 0.0815(11) Uani 1 1 d .
H26 H 0.2727 0.2162 -0.1846 0.098 Uiso 1 1 calc R
C25 C 0.3455(5) 0.2114(3) -0.08731(19) 0.0830(11) Uani 1 1 d .
H25 H 0.3684 0.2664 -0.0774 0.100 Uiso 1 1 calc R
C26 C 0.3161(3) 0.0806(2) -0.07713(15) 0.0611(8) Uani 1 1 d .
H24 H 0.3130 0.0273 -0.0593 0.073 Uiso 1 1 calc R
C27 C -0.0265(3) -0.09930(19) -0.38694(15) 0.0564(7) Uani 1 1 d .
C28 C -0.1227(3) -0.0435(2) -0.37173(17) 0.0663(8) Uani 1 1 d .
H28 H -0.1230 -0.0242 -0.3283 0.080 Uiso 1 1 calc R
C29 C -0.2181(3) -0.0161(2) -0.42008(18) 0.0683(9) Uani 1 1 d .
H29 H -0.2824 0.0212 -0.4090 0.082 Uiso 1 1 calc R
C30 C -0.2184(3) -0.0440(2) -0.48501(16) 0.0591(7) Uani 1 1 d .
C31 C -0.1209(3) -0.0971(2) -0.50118(16) 0.0657(8) Uani 1 1 d .
H31 H -0.1194 -0.1147 -0.5450 0.079 Uiso 1 1 calc R
C32 C -0.0246(4) -0.1246(2) -0.45292(16) 0.0645(8) Uani 1 1 d .
H32 H 0.0415 -0.1602 -0.4646 0.077 Uiso 1 1 calc R
C33 C -0.3638(4) 0.0587(3) -0.5495(2) 0.0779(10) Uani 1 1 d .
H33 H -0.3356 0.1076 -0.5277 0.094 Uiso 1 1 calc R
C34 C -0.4567(4) 0.0510(3) -0.6016(2) 0.0889(12) Uani 1 1 d .
H34 H -0.5035 0.0955 -0.6219 0.107 Uiso 1 1 calc R
C35 C -0.3890(4) -0.0705(3) -0.57948(17) 0.0711(9) Uani 1 1 d .
H35 H -0.3774 -0.1280 -0.5802 0.085 Uiso 1 1 calc R
N1 N 0.0681(3) -0.12664(16) -0.33620(13) 0.0635(7) Uani 1 1 d .
N2 N 0.2760(2) 0.09949(15) -0.13997(12) 0.0529(6) Uani 1 1 d .
N3 N 0.3607(3) 0.14627(16) -0.04301(13) 0.0579(6) Uani 1 1 d .
N4 N 0.3315(3) -0.43383(16) -0.34649(13) 0.0585(6) Uani 1 1 d .
N5 N 0.3956(3) -0.55142(15) -0.38839(14) 0.0583(6) Uani 1 1 d .
N6 N -0.3203(3) -0.01906(18) -0.53550(14) 0.0643(7) Uani 1 1 d .
N7 N -0.4736(3) -0.0302(2) -0.62087(17) 0.0815(9) Uani 1 1 d .
O1 O 1.1280(2) 0.1299(2) 0.0345(2) 0.1222(15) Uani 1 1 d .
O2 O 1.24963(18) 0.22412(13) 0.08915(11) 0.0557(5) Uani 1 1 d .
O3 O 0.54640(18) 0.22489(13) 0.08676(11) 0.0577(5) Uani 1 1 d .
O4 O 0.64813(19) 0.12443(14) 0.03747(12) 0.0651(6) Uani 1 1 d .
O1W O 0.5968(7) -0.2614(5) -0.2081(3) 0.128(3) Uani 0.50 1 d P
O2W O 0.0248(9) 0.0006(5) -0.0284(4) 0.125(3) Uani 0.50 1 d P

loop_
_atom_site_aniso_label
_atom_site_aniso_U_11
_atom_site_aniso_U_22
_atom_site_aniso_U_33
_atom_site_aniso_U_23
_atom_site_aniso_U_13
_atom_site_aniso_U_12
Zn1 0.0433(2) 0.0478(2) 0.0561(2) -0.00663(16) 0.00080(16) -0.00671(14)
C1 0.0406(14) 0.0485(15) 0.0498(14) -0.0025(11) 0.0016(11) -0.0064(11)
C2 0.0360(13) 0.0460(14) 0.0569(15) 0.0008(12) 0.0031(11) -0.0043(10)
C3 0.0442(14) 0.0507(15) 0.0603(16) -0.0038(13) -0.0007(12) -0.0099(12)
C4 0.0595(17) 0.0555(16) 0.0668(19) -0.0159(15) 0.0059(14) -0.0130(14)
C5 0.0451(14) 0.0499(15) 0.0744(19) -0.0107(14) 0.0118(13) -0.0039(12)
C6 0.0394(13) 0.0435(13) 0.0543(15) -0.0017(11) 0.0035(11) -0.0060(10)
C7 0.0380(14) 0.0474(15) 0.0616(16) 0.0000(13) 0.0048(12) -0.0045(11)
C8 0.0372(14) 0.0597(17) 0.083(2) -0.0127(16) 0.0049(13) -0.0057(12)
C9 0.0623(17) 0.0470(15) 0.0526(16) -0.0065(12) 0.0007(13) 0.0058(13)
C10 0.0635(18) 0.0518(17) 0.076(2) -0.0139(15) -0.0049(16) 0.0001(14)
C11 0.0527(17) 0.0604(18) 0.080(2) -0.0109(16) -0.0055(15) 0.0018(14)
C12 0.0607(18) 0.0493(15) 0.0629(18) -0.0068(13) -0.0008(14) 0.0048(13)
C13 0.0618(18) 0.0481(16) 0.074(2) -0.0127(14) -0.0049(15) 0.0017(13)
C14 0.0555(17) 0.0591(18) 0.0709(19) -0.0109(15) -0.0098(15) 0.0069(14)
C15 0.072(2) 0.0534(17) 0.0584(17) 0.0004(14) 0.0020(15) 0.0172(15)
C16 0.071(2) 0.066(2) 0.085(2) -0.0062(18) -0.0239(19) 0.0186(17)
C17 0.082(2) 0.070(2) 0.088(3) -0.0167(19) -0.029(2) 0.0176(19)
C18 0.0687(18) 0.0458(15) 0.0481(15) -0.0086(12) -0.0056(13) 0.0096(13)
C19 0.104(3) 0.0504(17) 0.0562(18) -0.0019(14) 0.0046(17) -0.0142(17)
C20 0.096(2) 0.0590(18) 0.0467(16) -0.0040(14) 0.0062(16) -0.0145(17)
C21 0.0557(16) 0.0453(14) 0.0496(15) -0.0047(11) -0.0007(12) 0.0041(12)
C22 0.0595(17) 0.0546(16) 0.0499(15) 0.0047(13) -0.0002(13) -0.0012(13)
C23 0.0661(18) 0.0607(17) 0.0446(15) 0.0004(13) -0.0003(13) 0.0042(14)
C24 0.129(3) 0.0570(19) 0.0569(19) 0.0033(16) 0.003(2) -0.026(2)
C25 0.114(3) 0.067(2) 0.068(2) -0.0075(17) 0.009(2) -0.037(2)
C26 0.078(2) 0.0504(16) 0.0520(16) -0.0054(13) -0.0081(15) 0.0021(15)
C27 0.0631(17) 0.0502(16) 0.0544(16) -0.0078(13) -0.0013(13) 0.0051(13)
C28 0.0673(19) 0.073(2) 0.0577(17) -0.0201(15) 0.0004(15) 0.0120(16)
C29 0.0602(18) 0.072(2) 0.072(2) -0.0147(17) 0.0049(16) 0.0141(16)
C30 0.0605(17) 0.0568(17) 0.0591(17) -0.0007(14) 0.0022(14) 0.0068(14)
C31 0.077(2) 0.070(2) 0.0489(16) -0.0047(14) 0.0026(15) 0.0175(17)
C32 0.073(2) 0.0649(18) 0.0551(17) -0.0075(14) 0.0037(15) 0.0192(16)
C33 0.072(2) 0.069(2) 0.092(3) 0.0019(19) 0.006(2) 0.0148(18)
C34 0.066(2) 0.100(3) 0.099(3) 0.024(3) 0.000(2) 0.022(2)
C35 0.072(2) 0.080(2) 0.0605(18) 0.0002(17) 0.0018(16) 0.0018(18)
N1 0.0804(18) 0.0503(13) 0.0563(14) -0.0124(11) -0.0112(13) 0.0114(13)
N2 0.0577(14) 0.0497(13) 0.0506(13) -0.0068(10) 0.0026(10) -0.0028(11)
N3 0.0537(14) 0.0599(15) 0.0594(14) -0.0079(12) 0.0016(11) -0.0016(11)
N4 0.0579(14) 0.0494(13) 0.0665(15) -0.0046(11) -0.0031(12) 0.0087(11)
N5 0.0553(14) 0.0491(13) 0.0698(16) 0.0013(12) 0.0026(12) 0.0095(11)
N6 0.0603(15) 0.0697(17) 0.0621(15) 0.0016(13) 0.0021(12) 0.0050(13)
N7 0.0656(18) 0.101(3) 0.0761(19) 0.0053(18) -0.0031(15) 0.0092(17)
O1 0.0463(13) 0.119(2) 0.205(4) -0.102(3) 0.0294(17) -0.0222(14)
O2 0.0363(9) 0.0614(12) 0.0684(12) -0.0067(10) 0.0003(8) -0.0053(8)
O3 0.0376(10) 0.0545(11) 0.0814(14) -0.0137(10) 0.0082(9) -0.0030(8)
O4 0.0438(11) 0.0618(12) 0.0888(16) -0.0237(12) 0.0023(10) -0.0069(9)
O1W 0.120(5) 0.182(7) 0.073(3) -0.071(4) -0.044(3) 0.089(5)
O2W 0.170(8) 0.089(4) 0.119(5) -0.030(4) 0.024(5) -0.043(5)

loop_
_atom_type_symbol
_atom_type_description
_atom_type_scat_dispersion_real
_atom_type_scat_dispersion_imag
_atom_type_scat_source
C C 0.0181 0.0091 'International Tables Vol C Tables 4.2.6.8 and 6.1.1.4'
H H 0.0000 0.0000 'International Tables Vol C Tables 4.2.6.8 and 6.1.1.4'
N N 0.0311 0.0180 'International Tables Vol C Tables 4.2.6.8 and 6.1.1.4'
O O 0.0492 0.0322 'International Tables Vol C Tables 4.2.6.8 and 6.1.1.4'
Zn Zn -1.5491 0.6778 'International Tables Vol C Tables 4.2.6.8 and 6.1.1.4'

loop_
_geom_angle_atom_site_label_1
_geom_angle_atom_site_label_2
_geom_angle_atom_site_label_3
_geom_angle
_geom_angle_site_symmetry_1
_geom_angle_site_symmetry_3
O3 Zn1 N3 114.41(10) . .
O3 Zn1 N5 109.43(10) . 4_556
N3 Zn1 N5 119.85(11) . 4_556
O3 Zn1 O2 98.85(8) . 1_455
N3 Zn1 O2 108.21(10) . 1_455
N5 Zn1 O2 103.32(10) 4_556 1_455
C6 C1 C2 121.0(3) . .
C6 C1 H1 119.5 . .
C2 C1 H1 119.5 . .
C3 C2 C1 118.9(2) . .
C3 C2 C8 121.8(2) . .
C1 C2 C8 119.3(2) . .
C4 C3 C2 120.6(3) . .
C4 C3 H3 119.7 . .
C2 C3 H3 119.7 . .
C3 C4 C5 120.6(3) . .
C3 C4 H4 119.7 . .
C5 C4 H4 119.7 . .
C4 C5 C6 119.5(3) . .
C4 C5 H5 120.2 . .
C6 C5 H5 120.2 . .
C1 C6 C5 119.4(2) . .
C1 C6 C7 119.0(2) . .
C5 C6 C7 121.4(2) . .
O4 C7 O3 123.3(2) . .
O4 C7 C6 119.7(2) . .
O3 C7 C6 117.0(2) . .
O1 C8 O2 122.1(3) . .
O1 C8 C2 119.5(3) . .
O2 C8 C2 118.4(3) . .
C14 C9 C10 118.3(3) . .
C14 C9 N1 121.3(3) . .
C10 C9 N1 120.4(3) . .
C11 C10 C9 120.8(3) . .
C11 C10 H10 119.6 . .
C9 C10 H10 119.6 . .
C10 C11 C12 119.9(3) . .
C10 C11 H9 120.1 . .
C12 C11 H9 120.1 . .
C13 C12 C11 120.2(3) . .
C13 C12 N4 119.9(3) . .
C11 C12 N4 119.9(3) . .
C12 C13 C14 119.7(3) . .
C12 C13 H13 120.1 . .
C14 C13 H13 120.1 . .
C9 C14 C13 121.1(3) . .
C9 C14 H12 119.4 . .
C13 C14 H12 119.4 . .
N5 C15 N4 111.3(3) . .
N5 C15 H16 124.4 . .
N4 C15 H16 124.4 . .
C17 C16 N5 110.1(3) . .
C17 C16 H17 125.0 . .
N5 C16 H17 125.0 . .
C16 C17 N4 106.0(3) . .
C16 C17 H15 127.0 . .
N4 C17 H15 127.0 . .
C19 C18 C23 119.5(3) . .
C19 C18 N1 120.3(3) . .
C23 C18 N1 120.1(3) . .
C18 C19 C20 120.1(3) . .
C18 C19 H19 120.0 . .
C20 C19 H19 120.0 . .
C21 C20 C19 119.7(3) . .
C21 C20 H20 120.1 . .
C19 C20 H20 120.1 . .
C22 C21 C20 121.0(3) . .
C22 C21 N2 119.5(3) . .
C20 C21 N2 119.5(3) . .
C21 C22 C23 119.0(3) . .
C21 C22 H22 120.5 . .
C23 C22 H22 120.5 . .
C18 C23 C22 120.7(3) . .
C18 C23 H23 119.7 . .
C22 C23 H23 119.7 . .
C25 C24 N2 106.3(3) . .
C25 C24 H26 126.8 . .
N2 C24 H26 126.8 . .
C24 C25 N3 110.1(3) . .
C24 C25 H25 125.0 . .
N3 C25 H25 125.0 . .
N3 C26 N2 112.0(3) . .
N3 C26 H24 124.0 . .
N2 C26 H24 124.0 . .
C28 C27 C32 118.5(3) . .
C28 C27 N1 119.4(3) . .
C32 C27 N1 122.1(3) . .
C29 C28 C27 121.0(3) . .
C29 C28 H28 119.5 . .
C27 C28 H28 119.5 . .
C28 C29 C30 120.1(3) . .
C28 C29 H29 119.9 . .
C30 C29 H29 119.9 . .
C31 C30 C29 119.4(3) . .
C31 C30 N6 119.6(3) . .
C29 C30 N6 121.0(3) . .
C30 C31 C32 120.7(3) . .
C30 C31 H31 119.7 . .
C32 C31 H31 119.7 . .
C31 C32 C27 120.2(3) . .
C31 C32 H32 119.9 . .
C27 C32 H32 119.9 . .
C34 C33 N6 105.6(4) . .
C34 C33 H33 127.2 . .
N6 C33 H33 127.2 . .
C33 C34 N7 111.6(4) . .
C33 C34 H34 124.2 . .
N7 C34 H34 124.2 . .
N7 C35 N6 112.4(4) . .
N7 C35 H35 123.8 . .
N6 C35 H35 123.8 . .
C27 N1 C9 122.9(2) . .
C27 N1 C18 118.1(2) . .
C9 N1 C18 118.0(2) . .
C26 N2 C24 106.5(3) . .
C26 N2 C21 126.4(3) . .
C24 N2 C21 127.0(3) . .
C26 N3 C25 105.0(3) . .
C26 N3 Zn1 126.5(2) . .
C25 N3 Zn1 126.5(2) . .
C15 N4 C17 106.8(3) . .
C15 N4 C12 125.1(3) . .
C17 N4 C12 128.1(3) . .
C15 N5 C16 105.8(3) . .
C15 N5 Zn1 127.4(2) . 4
C16 N5 Zn1 125.9(2) . 4
C33 N6 C35 106.9(3) . .
C33 N6 C30 127.3(3) . .
C35 N6 C30 125.7(3) . .
C35 N7 C34 103.5(3) . .
C8 O2 Zn1 109.35(19) . 1_655
C7 O3 Zn1 107.80(17) . .

loop_
_geom_bond_atom_site_label_1
_geom_bond_atom_site_label_2
_geom_bond_distance
_geom_bond_site_symmetry_2
Zn1 O3 1.9650(19) .
Zn1 N3 1.987(3) .
Zn1 N5 2.006(3) 4_556
Zn1 O2 2.018(2) 1_455
C1 C6 1.378(4) .
C1 C2 1.392(4) .
C1 H1 0.9300 .
C2 C3 1.385(4) .
C2 C8 1.497(4) .
C3 C4 1.375(4) .
C3 H3 0.9300 .
C4 C5 1.384(4) .
C4 H4 0.9300 .
C5 C6 1.397(4) .
C5 H5 0.9300 .
C6 C7 1.505(4) .
C7 O4 1.233(4) .
C7 O3 1.272(3) .
C8 O1 1.223(4) .
C8 O2 1.271(3) .
C9 C14 1.379(4) .
C9 C10 1.391(5) .
C9 N1 1.415(4) .
C10 C11 1.377(5) .
C10 H10 0.9300 .
C11 C12 1.375(4) .
C11 H9 0.9300 .
C12 C13 1.373(5) .
C12 N4 1.437(4) .
C13 C14 1.380(4) .
C13 H13 0.9300 .
C14 H12 0.9300 .
C15 N5 1.313(4) .
C15 N4 1.342(4) .
C15 H16 0.9300 .
C16 C17 1.349(5) .
C16 N5 1.354(5) .
C16 H17 0.9300 .
C17 N4 1.367(4) .
C17 H15 0.9300 .
C18 C19 1.379(5) .
C18 C23 1.380(5) .
C18 N1 1.433(4) .
C19 C20 1.384(5) .
C19 H19 0.9300 .
C20 C21 1.372(5) .
C20 H20 0.9300 .
C21 C22 1.374(4) .
C21 N2 1.439(4) .
C22 C23 1.386(4) .
C22 H22 0.9300 .
C23 H23 0.9300 .
C24 C25 1.329(5) .
C24 N2 1.381(5) .
C24 H26 0.9300 .
C25 N3 1.374(5) .
C25 H25 0.9300 .
C26 N3 1.314(4) .
C26 N2 1.327(4) .
C26 H24 0.9300 .
C27 C28 1.383(5) .
C27 C32 1.392(4) .
C27 N1 1.404(4) .
C28 C29 1.378(5) .
C28 H28 0.9300 .
C29 C30 1.383(5) .
C29 H29 0.9300 .
C30 C31 1.371(5) .
C30 N6 1.437(4) .
C31 C32 1.384(5) .
C31 H31 0.9300 .
C32 H32 0.9300 .
C33 C34 1.349(6) .
C33 N6 1.345(5) .
C33 H33 0.9300 .
C34 N7 1.367(6) .
C34 H34 0.9300 .
C35 N7 1.310(5) .
C35 N6 1.355(5) .
C35 H35 0.9300 .
N5 Zn1 2.006(3) 4
O2 Zn1 2.018(2) 1_655
O2W O2W 1.295(15) 3

loop_
_geom_torsion_atom_site_label_1
_geom_torsion_atom_site_label_2
_geom_torsion_atom_site_label_3
_geom_torsion_atom_site_label_4
_geom_torsion
_geom_torsion_site_symmetry_1
_geom_torsion_site_symmetry_4
C6 C1 C2 C3 -0.1(4) . .
C6 C1 C2 C8 177.4(3) . .
C1 C2 C3 C4 -0.3(4) . .
C8 C2 C3 C4 -177.8(3) . .
C2 C3 C4 C5 -0.1(5) . .
C3 C4 C5 C6 0.8(5) . .
C2 C1 C6 C5 0.9(4) . .
C2 C1 C6 C7 -173.7(3) . .
C4 C5 C6 C1 -1.2(4) . .
C4 C5 C6 C7 173.2(3) . .
C1 C6 C7 O4 9.5(4) . .
C5 C6 C7 O4 -165.0(3) . .
C1 C6 C7 O3 -172.7(3) . .
C5 C6 C7 O3 12.8(4) . .
C3 C2 C8 O1 169.9(4) . .
C1 C2 C8 O1 -7.5(5) . .
C3 C2 C8 O2 -9.9(5) . .
C1 C2 C8 O2 172.7(3) . .
C14 C9 C10 C11 0.3(5) . .
N1 C9 C10 C11 -179.9(3) . .
C9 C10 C11 C12 0.2(6) . .
C10 C11 C12 C13 -0.7(6) . .
C10 C11 C12 N4 178.2(3) . .
C11 C12 C13 C14 0.7(5) . .
N4 C12 C13 C14 -178.3(3) . .
C10 C9 C14 C13 -0.4(5) . .
N1 C9 C14 C13 179.8(3) . .
C12 C13 C14 C9 -0.1(6) . .
N5 C16 C17 N4 -0.2(5) . .
C23 C18 C19 C20 0.2(6) . .
N1 C18 C19 C20 178.4(3) . .
C18 C19 C20 C21 -1.4(6) . .
C19 C20 C21 C22 1.4(5) . .
C19 C20 C21 N2 -177.9(3) . .
C20 C21 C22 C23 -0.3(5) . .
N2 C21 C22 C23 179.0(3) . .
C19 C18 C23 C22 1.0(5) . .
N1 C18 C23 C22 -177.2(3) . .
C21 C22 C23 C18 -0.9(5) . .
N2 C24 C25 N3 -0.6(5) . .
C32 C27 C28 C29 2.7(5) . .
N1 C27 C28 C29 -179.2(3) . .
C27 C28 C29 C30 -0.3(6) . .
C28 C29 C30 C31 -2.0(6) . .
C28 C29 C30 N6 177.2(3) . .
C29 C30 C31 C32 1.8(6) . .
N6 C30 C31 C32 -177.4(3) . .
C30 C31 C32 C27 0.6(6) . .
C28 C27 C32 C31 -2.9(6) . .
N1 C27 C32 C31 179.1(3) . .
N6 C33 C34 N7 0.3(5) . .
C28 C27 N1 C9 153.6(3) . .
C32 C27 N1 C9 -28.3(5) . .
C28 C27 N1 C18 -37.6(5) . .
C32 C27 N1 C18 140.4(3) . .
C14 C9 N1 C27 -35.4(5) . .
C10 C9 N1 C27 144.9(3) . .
C14 C9 N1 C18 155.9(3) . .
C10 C9 N1 C18 -23.9(5) . .
C19 C18 N1 C27 121.3(4) . .
C23 C18 N1 C27 -60.5(4) . .
C19 C18 N1 C9 -69.4(4) . .
C23 C18 N1 C9 108.7(3) . .
N3 C26 N2 C24 -1.5(4) . .
N3 C26 N2 C21 -178.8(3) . .
C25 C24 N2 C26 1.2(5) . .
C25 C24 N2 C21 178.6(3) . .
C22 C21 N2 C26 -152.3(3) . .
C20 C21 N2 C26 27.0(5) . .
C22 C21 N2 C24 30.8(5) . .
C20 C21 N2 C24 -149.9(4) . .
N2 C26 N3 C25 1.1(4) . .
N2 C26 N3 Zn1 165.8(2) . .
C24 C25 N3 C26 -0.2(5) . .
C24 C25 N3 Zn1 -165.0(3) . .
O3 Zn1 N3 C26 145.3(3) . .
N5 Zn1 N3 C26 12.3(3) 4_556 .
O2 Zn1 N3 C26 -105.7(3) 1_455 .
O3 Zn1 N3 C25 -53.1(3) . .
N5 Zn1 N3 C25 173.9(3) 4_556 .
O2 Zn1 N3 C25 56.0(3) 1_455 .
N5 C15 N4 C17 0.8(4) . .
N5 C15 N4 C12 -179.4(3) . .
C16 C17 N4 C15 -0.4(5) . .
C16 C17 N4 C12 179.9(3) . .
C13 C12 N4 C15 42.5(5) . .
C11 C12 N4 C15 -136.5(4) . .
C13 C12 N4 C17 -137.8(4) . .
C11 C12 N4 C17 43.2(5) . .
N4 C15 N5 C16 -1.0(4) . .
N4 C15 N5 Zn1 168.7(2) . 4
C17 C16 N5 C15 0.7(5) . .
C17 C16 N5 Zn1 -169.1(3) . 4
C34 C33 N6 C35 -0.2(4) . .
C34 C33 N6 C30 178.3(3) . .
N7 C35 N6 C33 0.2(4) . .
N7 C35 N6 C30 -178.4(3) . .
C31 C30 N6 C33 -131.5(4) . .
C29 C30 N6 C33 49.3(5) . .
C31 C30 N6 C35 46.8(5) . .
C29 C30 N6 C35 -132.4(4) . .
N6 C35 N7 C34 0.0(4) . .
C33 C34 N7 C35 -0.2(5) . .
O1 C8 O2 Zn1 -5.0(5) . 1_655
C2 C8 O2 Zn1 174.8(2) . 1_655
O4 C7 O3 Zn1 2.4(4) . .
C6 C7 O3 Zn1 -175.3(2) . .
N3 Zn1 O3 C7 -65.7(2) . .
N5 Zn1 O3 C7 72.0(2) 4_556 .
O2 Zn1 O3 C7 179.63(19) 1_455 .
